data_7029815
loop_
_publ_author_name
'Zhang, Lei'
'Kuang, Xiaofei'
'Wu, Xiaoyuan'
'Yang, Wenbin'
'Lu, Canzhong'

_publ_section_title
;
 Supramolecular interactions induced hinge-like motion of a metal-organic
 framework accompanied by anisotropic thermal expansion.
;
_journal_issue 19
_journal_name_full 'Dalton transactions (Cambridge, England : 2003)'
_journal_page_first 7146
_journal_page_last 7152
_journal_paper_doi 10.1039/c3dt53580k
_journal_volume 43
_journal_year 2014
_chemical_formula_sum 'C72 H48 Ag4 Mo8 N24 O26'
_chemical_formula_weight 2864.34
_chemical_name_systematic
; 
 ? 
;
_space_group_IT_number 15
_symmetry_cell_setting monoclinic
_symmetry_space_group_name_Hall '-C 2yc'
_symmetry_space_group_name_H-M 'C 1 2/c 1'
_atom_sites_solution_hydrogens geom
_atom_sites_solution_primary direct
_atom_sites_solution_secondary difmap
_audit_creation_method SHELXL-97
_cell_angle_alpha 90.00
_cell_angle_beta 115.119(6)
_cell_angle_gamma 90.00
_cell_formula_units_Z 4
_cell_length_a 21.9475(9)
_cell_length_b 16.6741(7)
_cell_length_c 25.5226(17)
_cell_measurement_reflns_used 10305
_cell_measurement_temperature 440.00(10)
_cell_measurement_theta_max 28.6150
_cell_measurement_theta_min 3.1840
_cell_volume 8456.8(9)
_computing_structure_refinement 'SHELXL-97 (Sheldrick, 1997)'
_computing_structure_solution 'SHELXS-97 (Sheldrick, 1990)'
_diffrn_ambient_temperature 440.00(10)
_diffrn_detector_area_resol_mean 10.3503
_diffrn_measured_fraction_theta_full 0.958
_diffrn_measured_fraction_theta_max 0.958
_diffrn_measurement_device_type 'SuperNova, Dual, Cu at zero, Atlas'
_diffrn_measurement_method '\w scans'
_diffrn_radiation_monochromator mirror
_diffrn_radiation_source 'SuperNova (Mo) X-ray Source'
_diffrn_radiation_type MoK\a
_diffrn_radiation_wavelength 0.71073
_diffrn_reflns_av_R_equivalents 0.0354
_diffrn_reflns_av_sigmaI/netI 0.0424
_diffrn_reflns_limit_h_max 26
_diffrn_reflns_limit_h_min -25
_diffrn_reflns_limit_k_max 19
_diffrn_reflns_limit_k_min -14
_diffrn_reflns_limit_l_max 30
_diffrn_reflns_limit_l_min -26
_diffrn_reflns_number 18285
_diffrn_reflns_theta_full 25.00
_diffrn_reflns_theta_max 25.00
_diffrn_reflns_theta_min 3.07
_exptl_absorpt_coefficient_mu 2.139
_exptl_absorpt_correction_T_max 1.00000
_exptl_absorpt_correction_T_min 0.40406
_exptl_absorpt_correction_type multi-scan
_exptl_crystal_colour brown
_exptl_crystal_density_diffrn 2.250
_exptl_crystal_density_method 'not measured'
_exptl_crystal_description block-like
_exptl_crystal_F_000 5520
_exptl_crystal_size_max 0.34
_exptl_crystal_size_mid 0.10
_exptl_crystal_size_min 0.07
_refine_diff_density_max 2.087
_refine_diff_density_min -0.863
_refine_diff_density_rms 0.160
_refine_ls_extinction_method none
_refine_ls_goodness_of_fit_ref 1.088
_refine_ls_hydrogen_treatment constr
_refine_ls_matrix_type full
_refine_ls_number_parameters 605
_refine_ls_number_reflns 7142
_refine_ls_number_restraints 0
_refine_ls_restrained_S_all 1.088
_refine_ls_R_factor_all 0.0700
_refine_ls_R_factor_gt 0.0526
_refine_ls_shift/su_max 0.001
_refine_ls_shift/su_mean 0.000
_refine_ls_structure_factor_coef Fsqd
_refine_ls_weighting_details 'calc w=1/[\s^2^(Fo^2^)+(0.0882P)^2^+57.4876P] where P=(Fo^2^+2Fc^2^)/3'
_refine_ls_weighting_scheme calc
_refine_ls_wR_factor_gt 0.1502
_refine_ls_wR_factor_ref 0.1692
_reflns_number_gt 5448
_reflns_number_total 7142
_reflns_threshold_expression >2sigma(I)
_cod_data_source_file c3dt53580k2.cif
_cod_data_source_block B_440K
_cod_depositor_comments
;Adding full bibliography for
 ./tmp-cod-update-bibliographies-12899/cifs/7029815.cif.
;
_cod_original_cell_volume 8456.8(8)
_cod_original_sg_symbol_H-M C2/c
_cod_database_code 7029815

loop_
_symmetry_equiv_pos_as_xyz
'x, y, z'
'-x, y, -z+1/2'
'x+1/2, y+1/2, z'
'-x+1/2, y+1/2, -z+1/2'
'-x, -y, -z'
'x, -y, z-1/2'
'-x+1/2, -y+1/2, -z'
'x+1/2, -y+1/2, z-1/2'

loop_
_atom_site_label
_atom_site_type_symbol
_atom_site_fract_x
_atom_site_fract_y
_atom_site_fract_z
_atom_site_U_iso_or_equiv
_atom_site_adp_type
_atom_site_occupancy
_atom_site_symmetry_multiplicity
_atom_site_calc_flag
_atom_site_refinement_flags
Ag1 Ag 0.32170(4) 0.74386(6) -0.13357(3) 0.0666(3) Uani 1 1 d .
Ag2 Ag 0.84425(4) 0.54332(5) 0.36689(3) 0.0585(2) Uani 1 1 d .
Mo1 Mo 1.0000 0.53360(8) 0.2500 0.0605(4) Uani 1 2 d S
Mo2 Mo 0.99866(4) 0.40982(4) 0.36097(3) 0.0386(2) Uani 1 1 d .
Mo3 Mo 0.99198(4) 0.20983(5) 0.35758(3) 0.0406(2) Uani 1 1 d .
Mo4 Mo 1.0000 0.09296(8) 0.2500 0.0583(3) Uani 1 2 d S
Mo5 Mo 0.90780(3) 0.30751(4) 0.21004(3) 0.0381(2) Uani 1 1 d .
C8 C 0.5975(4) 0.5283(4) -0.0011(3) 0.0336(17) Uani 1 1 d .
C14 C 0.6234(4) 0.2440(4) 0.5004(3) 0.0339(17) Uani 1 1 d .
C15 C 0.5597(4) 0.1987(5) 0.4680(3) 0.0354(17) Uani 1 1 d .
C17 C 0.7764(4) 0.3615(5) 0.0081(4) 0.045(2) Uani 1 1 d .
H17A H 0.7969 0.3646 0.0483 0.053 Uiso 1 1 calc R
C19 C 0.5036(4) 0.6150(5) -0.0052(3) 0.0405(19) Uani 1 1 d .
H19A H 0.5233 0.6165 0.0350 0.049 Uiso 1 1 calc R
C20 C 0.7975(4) 0.4164(5) 0.5038(4) 0.0396(18) Uani 1 1 d .
H20A H 0.8195 0.4123 0.5439 0.048 Uiso 1 1 calc R
C22 C 0.5325(4) 0.1904(6) 0.4094(4) 0.048(2) Uani 1 1 d .
H22A H 0.5535 0.2129 0.3880 0.057 Uiso 1 1 calc R
C23 C 0.6814(4) 0.4478(5) 0.0050(4) 0.0363(18) Uani 1 1 d .
C25 C 0.7198(4) 0.3471(5) -0.1095(4) 0.0404(19) Uani 1 1 d .
H25A H 0.7004 0.3425 -0.1496 0.048 Uiso 1 1 calc R
C26 C 0.4437(4) 0.6551(5) -0.0372(4) 0.0423(19) Uani 1 1 d .
H26A H 0.4238 0.6833 -0.0171 0.051 Uiso 1 1 calc R
C29 C 0.6790(5) 0.5440(6) 0.1794(4) 0.058(3) Uani 1 1 d .
H29A H 0.6350 0.5618 0.1590 0.070 Uiso 1 1 calc R
C30 C 0.7096(4) 0.2740(5) 0.5858(3) 0.0391(18) Uani 1 1 d .
C31 C 0.5330(4) 0.5727(5) -0.0351(3) 0.0354(17) Uani 1 1 d .
C32 C 0.7427(4) 0.2637(5) 0.6492(4) 0.0411(19) Uani 1 1 d .
C33 C 0.7352(4) 0.3791(5) 0.4730(3) 0.0373(18) Uani 1 1 d .
C34 C 0.6799(4) 0.4980(5) 0.0857(3) 0.0371(18) Uani 1 1 d .
C35 C 0.7120(4) 0.5076(5) 0.1504(3) 0.0391(18) Uani 1 1 d .
C36 C 0.7358(4) 0.4351(6) 0.3872(4) 0.049(2) Uani 1 1 d .
H36A H 0.7148 0.4412 0.3473 0.058 Uiso 1 1 calc R
C37 C 0.7038(4) 0.3905(5) 0.4138(4) 0.044(2) Uani 1 1 d .
H37A H 0.6617 0.3684 0.3920 0.053 Uiso 1 1 calc R
C39 C 0.7046(4) 0.3278(4) 0.5031(4) 0.0340(17) Uani 1 1 d .
C40 C 0.7146(4) 0.3990(4) -0.0239(3) 0.0351(17) Uani 1 1 d .
C42 C 0.5256(4) 0.1650(6) 0.4978(4) 0.049(2) Uani 1 1 d .
H42A H 0.5428 0.1690 0.5379 0.059 Uiso 1 1 calc R
C43 C 0.8252(4) 0.4590(5) 0.4734(4) 0.043(2) Uani 1 1 d .
H43A H 0.8674 0.4817 0.4938 0.052 Uiso 1 1 calc R
C46 C 0.6856(4) 0.3894(5) -0.0833(3) 0.0386(18) Uani 1 1 d .
H46A H 0.6434 0.4111 -0.1056 0.046 Uiso 1 1 calc R
C47 C 0.8065(5) 0.3192(6) -0.0221(4) 0.054(2) Uani 1 1 d .
H47A H 0.8476 0.2943 -0.0009 0.065 Uiso 1 1 calc R
C49 C 0.8062(5) 0.4949(7) 0.2408(4) 0.059(3) Uani 1 1 d .
H49A H 0.8501 0.4772 0.2618 0.071 Uiso 1 1 calc R
C50 C 0.4669(5) 0.1265(6) 0.4673(4) 0.053(2) Uani 1 1 d .
H50A H 0.4443 0.1045 0.4876 0.064 Uiso 1 1 calc R
C51 C 0.4730(4) 0.1479(6) 0.3820(4) 0.049(2) Uani 1 1 d .
H51A H 0.4559 0.1398 0.3422 0.058 Uiso 1 1 calc R
C52 C 0.7111(5) 0.5539(7) 0.2384(4) 0.065(3) Uani 1 1 d .
H52A H 0.6881 0.5785 0.2574 0.078 Uiso 1 1 calc R
C53 C 0.7456(5) 0.2058(7) 0.7355(4) 0.061(3) Uani 1 1 d .
H53A H 0.7268 0.1710 0.7531 0.073 Uiso 1 1 calc R
C54 C 0.5015(4) 0.5722(6) -0.0947(4) 0.049(2) Uani 1 1 d .
H54A H 0.5191 0.5425 -0.1160 0.058 Uiso 1 1 calc R
C55 C 0.4438(5) 0.6163(6) -0.1222(4) 0.053(2) Uani 1 1 d .
H55A H 0.4248 0.6188 -0.1624 0.064 Uiso 1 1 calc R
C56 C 0.8020(5) 0.3002(6) 0.6828(4) 0.057(3) Uani 1 1 d .
H56A H 0.8248 0.3308 0.6663 0.068 Uiso 1 1 calc R
C58 C 0.7145(5) 0.2129(7) 0.6765(4) 0.058(3) Uani 1 1 d .
H58A H 0.6753 0.1844 0.6549 0.069 Uiso 1 1 calc R
C59 C 0.7777(5) 0.4840(6) 0.1816(4) 0.056(2) Uani 1 1 d .
H59A H 0.8022 0.4614 0.1632 0.067 Uiso 1 1 calc R
C60 C 0.8277(5) 0.2905(8) 0.7426(4) 0.072(3) Uani 1 1 d .
H60A H 0.8669 0.3182 0.7653 0.086 Uiso 1 1 calc R
N1 N 0.4132(3) 0.6558(4) -0.0945(3) 0.0440(17) Uani 1 1 d .
N2 N 0.7793(3) 0.3129(4) -0.0793(3) 0.0411(16) Uani 1 1 d .
N3 N 0.7753(4) 0.5290(5) 0.2699(3) 0.060(2) Uani 1 1 d .
N4 N 0.6228(3) 0.5372(4) 0.0571(3) 0.0395(16) Uani 1 1 d .
N5 N 0.6252(3) 0.4869(4) -0.0289(3) 0.0377(15) Uani 1 1 d .
N6 N 0.7109(3) 0.4502(4) 0.0628(3) 0.0437(17) Uani 1 1 d .
N7 N 0.7955(3) 0.4698(4) 0.4166(3) 0.0416(16) Uani 1 1 d .
N8 N 0.4396(3) 0.1182(5) 0.4105(3) 0.0449(17) Uani 1 1 d .
N9 N 0.8008(4) 0.2455(5) 0.7692(3) 0.058(2) Uani 1 1 d .
N10 N 0.7377(3) 0.3229(4) 0.5610(3) 0.0413(16) Uani 1 1 d .
N11 N 0.6476(3) 0.2900(4) 0.4706(3) 0.0382(15) Uani 1 1 d .
N12 N 0.6525(3) 0.2337(4) 0.5575(3) 0.0430(17) Uani 1 1 d .
O1 O 1.0632(8) 0.5956(8) 0.2915(8) 0.189(7) Uani 1 1 d .
O2 O 0.9665(4) 0.4854(5) 0.2946(3) 0.077(2) Uani 1 1 d .
O3 O 1.0535(4) 0.4704(6) 0.4149(4) 0.098(3) Uani 1 1 d .
O4 O 0.9276(4) 0.4189(5) 0.3697(3) 0.082(2) Uani 1 1 d .
O5 O 1.0332(4) 0.3104(5) 0.3942(3) 0.071(2) Uani 1 1 d .
O6 O 0.9482(4) 0.3136(5) 0.2855(3) 0.079(2) Uani 1 1 d .
O7 O 0.9245(4) 0.3957(5) 0.1770(3) 0.079(2) Uani 1 1 d .
O8 O 0.9342(4) 0.2200(5) 0.1833(4) 0.075(2) Uani 1 1 d .
O9 O 0.9226(4) 0.2119(6) 0.3707(4) 0.093(3) Uani 1 1 d .
O10 O 1.0446(5) 0.1507(7) 0.4092(4) 0.105(3) Uani 1 1 d .
O11 O 0.9533(4) 0.1422(5) 0.2887(3) 0.081(2) Uani 1 1 d .
O12 O 0.8237(3) 0.3037(4) 0.1828(4) 0.074(2) Uani 1 1 d .
O13 O 1.0584(6) 0.0343(6) 0.2973(5) 0.116(3) Uani 1 1 d .

loop_
_atom_site_aniso_label
_atom_site_aniso_U_11
_atom_site_aniso_U_22
_atom_site_aniso_U_33
_atom_site_aniso_U_23
_atom_site_aniso_U_13
_atom_site_aniso_U_12
Ag1 0.0658(5) 0.0908(6) 0.0405(4) -0.0017(4) 0.0201(4) 0.0318(4)
Ag2 0.0474(4) 0.0826(6) 0.0411(4) -0.0056(4) 0.0146(4) -0.0238(4)
Mo1 0.0677(8) 0.0644(8) 0.0703(9) 0.000 0.0494(7) 0.000
Mo2 0.0409(4) 0.0462(4) 0.0279(4) -0.0014(3) 0.0140(3) 0.0006(3)
Mo3 0.0482(5) 0.0435(4) 0.0350(4) 0.0070(3) 0.0223(4) -0.0003(3)
Mo4 0.0574(7) 0.0784(9) 0.0377(6) 0.000 0.0188(6) 0.000
Mo5 0.0319(4) 0.0400(4) 0.0381(4) -0.0046(3) 0.0110(3) 0.0000(3)
C8 0.029(4) 0.035(4) 0.033(4) 0.003(3) 0.009(4) -0.002(3)
C14 0.034(4) 0.035(4) 0.034(4) -0.002(3) 0.015(4) 0.001(3)
C15 0.032(4) 0.040(4) 0.031(4) 0.002(3) 0.011(4) -0.003(3)
C17 0.048(5) 0.051(5) 0.036(5) 0.000(4) 0.019(4) 0.013(4)
C19 0.034(4) 0.056(5) 0.030(4) 0.001(4) 0.012(4) 0.005(4)
C20 0.034(4) 0.043(5) 0.037(5) -0.002(4) 0.010(4) -0.005(4)
C22 0.041(5) 0.066(6) 0.039(5) 0.001(4) 0.019(4) -0.010(4)
C23 0.032(4) 0.039(4) 0.038(5) 0.005(4) 0.015(4) 0.003(3)
C25 0.037(4) 0.044(5) 0.035(5) -0.006(4) 0.010(4) 0.000(4)
C26 0.043(5) 0.044(5) 0.042(5) -0.006(4) 0.020(4) 0.010(4)
C29 0.045(5) 0.080(7) 0.039(5) -0.013(5) 0.008(5) 0.011(5)
C30 0.041(5) 0.044(5) 0.031(4) -0.003(4) 0.014(4) -0.008(4)
C31 0.028(4) 0.041(4) 0.030(4) -0.003(3) 0.006(4) -0.001(3)
C32 0.044(5) 0.044(5) 0.034(5) -0.003(4) 0.015(4) -0.004(4)
C33 0.045(5) 0.035(4) 0.035(4) 0.003(3) 0.021(4) 0.002(4)
C34 0.036(4) 0.042(5) 0.028(4) -0.004(3) 0.009(4) -0.005(4)
C35 0.039(4) 0.046(5) 0.028(4) 0.002(3) 0.010(4) 0.004(4)
C36 0.049(5) 0.061(6) 0.036(5) 0.005(4) 0.019(4) -0.009(4)
C37 0.047(5) 0.042(5) 0.040(5) -0.003(4) 0.015(4) -0.013(4)
C39 0.035(4) 0.031(4) 0.040(5) -0.003(3) 0.019(4) 0.001(3)
C40 0.034(4) 0.029(4) 0.044(5) -0.006(3) 0.019(4) 0.000(3)
C42 0.042(5) 0.071(6) 0.030(5) 0.004(4) 0.012(4) -0.022(4)
C43 0.033(4) 0.050(5) 0.045(5) -0.003(4) 0.014(4) -0.009(4)
C46 0.036(4) 0.041(4) 0.035(4) -0.007(4) 0.011(4) 0.003(4)
C47 0.043(5) 0.069(6) 0.050(6) 0.002(5) 0.021(5) 0.017(4)
C49 0.046(5) 0.078(7) 0.040(6) -0.002(5) 0.004(5) 0.009(5)
C50 0.050(5) 0.073(7) 0.042(5) 0.000(5) 0.026(5) -0.019(5)
C51 0.037(5) 0.070(6) 0.034(5) 0.003(4) 0.010(4) -0.003(4)
C52 0.049(6) 0.103(9) 0.038(5) -0.017(5) 0.013(5) 0.004(5)
C53 0.070(7) 0.074(7) 0.040(6) 0.006(5) 0.026(6) -0.012(6)
C54 0.050(5) 0.052(5) 0.046(5) -0.005(4) 0.022(5) 0.007(4)
C55 0.051(5) 0.067(6) 0.038(5) 0.001(4) 0.015(5) 0.013(5)
C56 0.048(5) 0.074(7) 0.042(5) 0.007(5) 0.013(5) -0.021(5)
C58 0.053(6) 0.082(7) 0.038(5) 0.001(5) 0.019(5) -0.025(5)
C59 0.043(5) 0.064(6) 0.052(6) -0.009(5) 0.012(5) 0.015(4)
C60 0.057(6) 0.107(9) 0.039(6) -0.008(6) 0.010(5) -0.033(6)
N1 0.038(4) 0.053(4) 0.037(4) 0.007(3) 0.012(3) 0.012(3)
N2 0.046(4) 0.041(4) 0.039(4) -0.006(3) 0.021(4) 0.005(3)
N3 0.054(5) 0.080(6) 0.036(4) -0.005(4) 0.008(4) 0.000(4)
N4 0.033(4) 0.049(4) 0.032(4) -0.005(3) 0.009(3) 0.007(3)
N5 0.032(3) 0.041(4) 0.038(4) -0.001(3) 0.013(3) 0.005(3)
N6 0.035(4) 0.057(4) 0.037(4) 0.003(3) 0.013(3) 0.010(3)
N7 0.044(4) 0.041(4) 0.043(4) 0.002(3) 0.022(4) -0.006(3)
N8 0.036(4) 0.057(5) 0.037(4) -0.009(3) 0.012(3) -0.014(3)
N9 0.055(5) 0.085(6) 0.027(4) 0.001(4) 0.011(4) -0.004(4)
N10 0.033(4) 0.050(4) 0.040(4) 0.003(3) 0.015(3) -0.005(3)
N11 0.033(4) 0.044(4) 0.035(4) 0.002(3) 0.012(3) -0.005(3)
N12 0.037(4) 0.058(5) 0.034(4) -0.002(3) 0.014(3) -0.013(3)
O1 0.201(13) 0.136(11) 0.287(19) -0.105(12) 0.159(14) -0.113(10)
O2 0.103(6) 0.064(5) 0.069(5) 0.005(4) 0.041(5) 0.001(4)
O3 0.069(5) 0.136(8) 0.073(6) -0.038(5) 0.015(5) -0.016(5)
O4 0.072(5) 0.105(6) 0.071(5) 0.007(5) 0.034(4) 0.025(4)
O5 0.074(5) 0.078(5) 0.060(5) 0.000(4) 0.029(4) 0.003(4)
O6 0.104(6) 0.070(5) 0.053(5) -0.006(4) 0.024(5) -0.003(4)
O7 0.085(5) 0.082(6) 0.080(5) 0.019(4) 0.044(5) 0.029(4)
O8 0.083(5) 0.079(5) 0.083(5) -0.008(4) 0.054(5) -0.012(4)
O9 0.075(5) 0.116(7) 0.098(7) -0.003(6) 0.048(5) -0.011(5)
O10 0.102(6) 0.156(9) 0.077(6) 0.048(6) 0.059(5) 0.063(6)
O11 0.095(6) 0.080(6) 0.078(6) -0.003(4) 0.048(5) -0.015(4)
O12 0.037(4) 0.075(5) 0.099(6) -0.030(4) 0.018(4) -0.003(3)
O13 0.120(8) 0.100(8) 0.101(7) 0.018(6) 0.021(6) -0.007(6)

loop_
_atom_type_symbol
_atom_type_description
_atom_type_scat_dispersion_real
_atom_type_scat_dispersion_imag
_atom_type_scat_source
C C 0.0033 0.0016 'International Tables Vol C Tables 4.2.6.8 and 6.1.1.4'
H H 0.0000 0.0000 'International Tables Vol C Tables 4.2.6.8 and 6.1.1.4'
N N 0.0061 0.0033 'International Tables Vol C Tables 4.2.6.8 and 6.1.1.4'
O O 0.0106 0.0060 'International Tables Vol C Tables 4.2.6.8 and 6.1.1.4'
Mo Mo -1.6832 0.6857 'International Tables Vol C Tables 4.2.6.8 and 6.1.1.4'
Ag Ag -0.8971 1.1015 'International Tables Vol C Tables 4.2.6.8 and 6.1.1.4'

loop_
_geom_angle_atom_site_label_1
_geom_angle_atom_site_label_2
_geom_angle_atom_site_label_3
_geom_angle
_geom_angle_site_symmetry_1
_geom_angle_site_symmetry_3
N2 Ag1 N9 134.1(3) 3_455 3_454
N2 Ag1 N1 123.7(3) 3_455 .
N9 Ag1 N1 101.9(3) 3_454 .
N8 Ag2 N3 129.1(3) 3 .
N8 Ag2 N7 124.2(3) 3 .
N3 Ag2 N7 106.6(3) . .
O1 Mo1 O1 104.7(13) . 2_755
O1 Mo1 O2 109.0(6) . .
O1 Mo1 O2 103.0(5) 2_755 .
O1 Mo1 O2 103.0(5) . 2_755
O1 Mo1 O2 109.0(6) 2_755 2_755
O2 Mo1 O2 126.5(5) . 2_755
O4 Mo2 O3 102.5(4) . .
O4 Mo2 O5 103.9(4) . .
O3 Mo2 O5 98.4(4) . .
O4 Mo2 O2 92.4(4) . .
O3 Mo2 O2 100.7(4) . .
O5 Mo2 O2 151.5(3) . .
O4 Mo2 O7 164.3(3) . 2_755
O3 Mo2 O7 90.5(4) . 2_755
O5 Mo2 O7 82.6(3) . 2_755
O2 Mo2 O7 76.3(3) . 2_755
O4 Mo2 O6 91.7(4) . .
O3 Mo2 O6 165.4(4) . .
O5 Mo2 O6 74.4(3) . .
O2 Mo2 O6 82.1(3) . .
O7 Mo2 O6 76.2(3) 2_755 .
O10 Mo3 O9 103.7(4) . .
O10 Mo3 O5 96.1(5) . .
O9 Mo3 O5 99.3(4) . .
O10 Mo3 O11 105.2(5) . .
O9 Mo3 O11 96.1(4) . .
O5 Mo3 O11 150.0(3) . .
O10 Mo3 O8 91.0(3) . 2_755
O9 Mo3 O8 164.7(4) . 2_755
O5 Mo3 O8 83.1(3) . 2_755
O11 Mo3 O8 75.7(3) . 2_755
O10 Mo3 O6 162.1(4) . .
O9 Mo3 O6 92.0(4) . .
O5 Mo3 O6 72.6(3) . .
O11 Mo3 O6 81.2(3) . .
O8 Mo3 O6 74.1(3) 2_755 .
O13 Mo4 O13 107.6(7) 2_755 .
O13 Mo4 O11 102.4(5) 2_755 .
O13 Mo4 O11 107.5(5) . .
O13 Mo4 O11 107.5(5) 2_755 2_755
O13 Mo4 O11 102.4(5) . 2_755
O11 Mo4 O11 128.4(5) . 2_755
O12 Mo5 O6 114.4(4) . .
O12 Mo5 O7 104.1(4) . .
O6 Mo5 O7 111.0(4) . .
O12 Mo5 O8 106.7(3) . .
O6 Mo5 O8 111.7(4) . .
O7 Mo5 O8 108.6(3) . .
N5 C8 N4 125.6(7) . .
N5 C8 C31 119.1(7) . .
N4 C8 C31 115.3(6) . .
N12 C14 N11 125.1(7) . .
N12 C14 C15 116.3(7) . .
N11 C14 C15 118.6(7) . .
C22 C15 C42 118.1(7) . .
C22 C15 C14 122.2(7) . .
C42 C15 C14 119.6(7) . .
C40 C17 C47 118.1(8) . .
C31 C19 C26 117.8(7) . .
C43 C20 C33 118.3(8) . .
C15 C22 C51 119.2(8) . .
N6 C23 N5 125.6(7) . .
N6 C23 C40 117.1(7) . .
N5 C23 C40 117.4(7) . .
N2 C25 C46 122.4(8) . .
N1 C26 C19 124.1(7) . .
C52 C29 C35 119.9(9) . .
N12 C30 N10 124.8(7) . .
N12 C30 C32 116.5(7) . .
N10 C30 C32 118.7(7) . .
C54 C31 C19 118.7(7) . .
C54 C31 C8 122.8(7) . .
C19 C31 C8 118.5(7) . .
C56 C32 C58 117.7(8) . .
C56 C32 C30 122.2(8) . .
C58 C32 C30 120.1(8) . .
C37 C33 C20 117.8(7) . .
C37 C33 C39 121.3(7) . .
C20 C33 C39 120.9(7) . .
N4 C34 N6 126.4(7) . .
N4 C34 C35 116.4(7) . .
N6 C34 C35 117.2(7) . .
C59 C35 C29 118.6(8) . .
C59 C35 C34 119.4(7) . .
C29 C35 C34 121.9(7) . .
N7 C36 C37 122.7(8) . .
C36 C37 C33 119.3(8) . .
N11 C39 N10 125.7(7) . .
N11 C39 C33 117.5(7) . .
N10 C39 C33 116.8(7) . .
C46 C40 C17 118.1(7) . .
C46 C40 C23 120.9(7) . .
C17 C40 C23 121.0(7) . .
C50 C42 C15 118.7(8) . .
N7 C43 C20 124.0(8) . .
C40 C46 C25 119.6(7) . .
N2 C47 C17 123.4(8) . .
N3 C49 C59 124.6(9) . .
N8 C50 C42 124.0(8) . .
N8 C51 C22 122.3(8) . .
N3 C52 C29 122.2(9) . .
N9 C53 C58 124.1(9) . .
C55 C54 C31 118.7(8) . .
N1 C55 C54 123.9(8) . .
C32 C56 C60 118.2(8) . .
C53 C58 C32 118.7(9) . .
C35 C59 C49 118.1(9) . .
N9 C60 C56 125.0(9) . .
C26 N1 C55 116.6(7) . .
C26 N1 Ag1 114.5(5) . .
C55 N1 Ag1 128.1(6) . .
C47 N2 C25 118.4(7) . .
C47 N2 Ag1 126.9(6) . 3_545
C25 N2 Ag1 114.6(5) . 3_545
C49 N3 C52 116.6(8) . .
C49 N3 Ag2 112.8(6) . .
C52 N3 Ag2 130.5(6) . .
C34 N4 C8 113.7(6) . .
C8 N5 C23 114.8(7) . .
C34 N6 C23 113.8(7) . .
C43 N7 C36 117.7(7) . .
C43 N7 Ag2 122.8(5) . .
C36 N7 Ag2 119.5(5) . .
C50 N8 C51 117.6(7) . .
C50 N8 Ag2 119.2(5) . 3_445
C51 N8 Ag2 122.9(6) . 3_445
C60 N9 C53 116.0(8) . .
C60 N9 Ag1 129.3(7) . 3_546
C53 N9 Ag1 113.4(6) . 3_546
C30 N10 C39 114.6(7) . .
C39 N11 C14 114.3(7) . .
C14 N12 C30 115.5(7) . .
Mo1 O2 Mo2 137.4(5) . .
Mo2 O5 Mo3 122.0(4) . .
Mo5 O6 Mo2 140.6(4) . .
Mo5 O6 Mo3 130.6(4) . .
Mo2 O6 Mo3 88.2(3) . .
Mo5 O7 Mo2 127.8(4) . 2_755
Mo5 O8 Mo3 129.7(4) . 2_755
Mo4 O11 Mo3 126.7(4) . .

loop_
_geom_bond_atom_site_label_1
_geom_bond_atom_site_label_2
_geom_bond_distance
_geom_bond_site_symmetry_2
Ag1 N2 2.280(6) 3_455
Ag1 N9 2.325(7) 3_454
Ag1 N1 2.342(7) .
Ag2 N8 2.280(7) 3
Ag2 N3 2.300(8) .
Ag2 N7 2.327(6) .
Mo1 O1 1.693(12) .
Mo1 O1 1.693(12) 2_755
Mo1 O2 1.786(7) .
Mo1 O2 1.786(7) 2_755
Mo2 O4 1.673(7) .
Mo2 O3 1.719(8) .
Mo2 O5 1.870(8) .
Mo2 O2 1.986(8) .
Mo2 O7 2.286(8) 2_755
Mo2 O6 2.387(8) .
Mo3 O10 1.658(8) .
Mo3 O9 1.692(8) .
Mo3 O5 1.946(8) .
Mo3 O11 1.953(8) .
Mo3 O8 2.275(7) 2_755
Mo3 O6 2.409(8) .
Mo4 O13 1.656(10) 2_755
Mo4 O13 1.656(10) .
Mo4 O11 1.887(8) .
Mo4 O11 1.887(8) 2_755
Mo5 O12 1.675(6) .
Mo5 O6 1.748(8) .
Mo5 O7 1.808(8) .
Mo5 O8 1.807(8) .
C8 N5 1.309(10) .
C8 N4 1.355(10) .
C8 C31 1.504(11) .
C14 N12 1.331(10) .
C14 N11 1.339(10) .
C14 C15 1.493(11) .
C15 C22 1.361(12) .
C15 C42 1.394(11) .
C17 C40 1.399(11) .
C17 C47 1.399(11) .
C19 C31 1.383(11) .
C19 C26 1.390(11) .
C20 C43 1.370(11) .
C20 C33 1.400(11) .
C22 C51 1.386(12) .
C23 N6 1.335(10) .
C23 N5 1.337(10) .
C23 C40 1.482(10) .
C25 N2 1.331(10) .
C25 C46 1.393(11) .
C26 N1 1.325(11) .
C29 C52 1.377(13) .
C29 C35 1.376(12) .
C30 N12 1.333(10) .
C30 N10 1.332(10) .
C30 C32 1.477(11) .
C31 C54 1.379(12) .
C32 C56 1.361(12) .
C32 C58 1.397(12) .
C33 C37 1.383(11) .
C33 C39 1.487(11) .
C34 N4 1.324(10) .
C34 N6 1.333(10) .
C34 C35 1.505(11) .
C35 C59 1.375(12) .
C36 N7 1.333(11) .
C36 C37 1.381(11) .
C39 N11 1.330(10) .
C39 N10 1.343(10) .
C40 C46 1.382(11) .
C42 C50 1.351(12) .
C43 N7 1.325(11) .
C47 N2 1.327(12) .
C49 N3 1.329(12) .
C49 C59 1.381(14) .
C50 N8 1.321(11) .
C51 N8 1.328(11) .
C52 N3 1.356(13) .
C53 N9 1.327(13) .
C53 C58 1.371(13) .
C54 C55 1.373(12) .
C55 N1 1.335(11) .
C56 C60 1.393(13) .
C60 N9 1.309(13) .
N2 Ag1 2.280(6) 3_545
N8 Ag2 2.280(7) 3_445
N9 Ag1 2.325(7) 3_546
O7 Mo2 2.286(7) 2_755
O8 Mo3 2.275(7) 2_755
